data_7054540
loop_
_publ_author_name
'Ma, Zhihong'
'Fan, Dong'
'Li, Suzhen'
'Han, Zhangang'
'Li, Xiaoyan'
'Zheng, Xuezhong'
'Lin, Jin'

_publ_section_title
;
 Reactivity of a trinuclear ruthenium complex involving C--H activation
 and insertion of alkene
;
_journal_issue 2
_journal_name_full 'New J. Chem.'
_journal_page_first 1075
_journal_paper_doi 10.1039/C4NJ01382D
_journal_volume 39
_journal_year 2015
_chemical_formula_sum 'C21 H8 Br N O7 Ru3'
_chemical_formula_weight 769.40
_chemical_name_systematic
; 
 ? 
;
_space_group_IT_number 2
_symmetry_cell_setting triclinic
_symmetry_space_group_name_Hall '-P 1'
_symmetry_space_group_name_H-M 'P -1'
_atom_sites_solution_hydrogens geom
_atom_sites_solution_primary direct
_atom_sites_solution_secondary difmap
_audit_creation_method SHELXL-97
_cell_angle_alpha 95.8890(10)
_cell_angle_beta 98.2600(10)
_cell_angle_gamma 104.031(2)
_cell_formula_units_Z 2
_cell_length_a 7.1810(6)
_cell_length_b 9.6498(8)
_cell_length_c 16.7441(15)
_cell_measurement_reflns_used 2138
_cell_measurement_temperature 298(2)
_cell_measurement_theta_max 26.472
_cell_measurement_theta_min 2.965
_cell_volume 1102.52(16)
_computing_cell_refinement 'Bruker SMART'
_computing_data_collection 'Bruker SMART'
_computing_data_reduction 'Bruker SAINT'
_computing_molecular_graphics 'Bruker SHELXTL'
_computing_publication_material 'Bruker SHELXTL'
_computing_structure_refinement 'SHELXL-97 (Sheldrick, 1997)'
_computing_structure_solution 'SHELXS-97 (Sheldrick, 1990)'
_diffrn_ambient_temperature 298(2)
_diffrn_measured_fraction_theta_full 0.980
_diffrn_measured_fraction_theta_max 0.980
_diffrn_measurement_device_type 'CCD area detector'
_diffrn_measurement_method 'phi and omega scans'
_diffrn_radiation_monochromator graphite
_diffrn_radiation_source 'fine-focus sealed tube'
_diffrn_radiation_type MoK\a
_diffrn_radiation_wavelength 0.71073
_diffrn_reflns_av_R_equivalents 0.0221
_diffrn_reflns_av_sigmaI/netI 0.0498
_diffrn_reflns_limit_h_max 8
_diffrn_reflns_limit_h_min -8
_diffrn_reflns_limit_k_max 11
_diffrn_reflns_limit_k_min -7
_diffrn_reflns_limit_l_max 19
_diffrn_reflns_limit_l_min -18
_diffrn_reflns_number 5581
_diffrn_reflns_theta_full 25.02
_diffrn_reflns_theta_max 25.02
_diffrn_reflns_theta_min 2.68
_exptl_absorpt_coefficient_mu 3.884
_exptl_absorpt_correction_T_max 0.6974
_exptl_absorpt_correction_T_min 0.5934
_exptl_absorpt_correction_type multi-scan
_exptl_absorpt_process_details sadabs
_exptl_crystal_density_diffrn 2.318
_exptl_crystal_density_method 'not measured'
_exptl_crystal_F_000 728
_exptl_crystal_size_max 0.15
_exptl_crystal_size_mid 0.12
_exptl_crystal_size_min 0.10
_refine_diff_density_max 0.767
_refine_diff_density_min -0.750
_refine_diff_density_rms 0.134
_refine_ls_extinction_method none
_refine_ls_goodness_of_fit_ref 1.046
_refine_ls_hydrogen_treatment mixed
_refine_ls_matrix_type full
_refine_ls_number_parameters 298
_refine_ls_number_reflns 3822
_refine_ls_number_restraints 0
_refine_ls_restrained_S_all 1.046
_refine_ls_R_factor_all 0.0572
_refine_ls_R_factor_gt 0.0356
_refine_ls_shift/su_max 0.001
_refine_ls_shift/su_mean 0.000
_refine_ls_structure_factor_coef Fsqd
_refine_ls_weighting_details 'calc w=1/[\s^2^(Fo^2^)+(0.0370P)^2^+0.7078P] where P=(Fo^2^+2Fc^2^)/3'
_refine_ls_weighting_scheme calc
_refine_ls_wR_factor_gt 0.0757
_refine_ls_wR_factor_ref 0.0871
_reflns_number_gt 2821
_reflns_number_total 3822
_reflns_threshold_expression >2sigma(I)
_cod_data_source_file c4nj01382d4.cif
_cod_data_source_block 131118b
_cod_depositor_comments
;
The following automatic conversions were performed:

'_symmetry_cell_setting' value 'Triclinic' changed to 'triclinic'
according to
/usr/data/users/saulius/crontab/automatic-downloads/rss-feeds/RSC/lib/dictionaries/cif_core.dic
dictionary named 'cif_core.dic' version 2.4.2 from 2011-04-26.

Automatic conversion script
Id: cif_fix_values 2827 2014-09-09 07:05:25Z andrius 

 Adding full bibliography for 7054537--7054542.cif.
;
_cod_original_sg_symbol_H-M P-1
_cod_database_code 7054540

loop_
_symmetry_equiv_pos_as_xyz
'x, y, z'
'-x, -y, -z'

loop_
_atom_site_label
_atom_site_type_symbol
_atom_site_fract_x
_atom_site_fract_y
_atom_site_fract_z
_atom_site_U_iso_or_equiv
_atom_site_adp_type
_atom_site_occupancy
_atom_site_symmetry_multiplicity
_atom_site_calc_flag
_atom_site_refinement_flags
Ru1 Ru 0.72307(7) 0.45117(5) 0.79184(3) 0.02979(15) Uani 1 1 d .
Ru2 Ru 0.38281(7) 0.24102(5) 0.72057(3) 0.03328(15) Uani 1 1 d .
Ru3 Ru 0.91665(7) 0.74678(6) 0.86406(3) 0.03821(16) Uani 1 1 d .
Br1 Br 0.17704(14) 0.16114(9) 0.50059(5) 0.0674(3) Uani 1 1 d .
N1 N 0.3458(7) 0.3842(5) 0.6284(3) 0.0337(12) Uani 1 1 d .
O1 O 0.9803(8) 0.2939(6) 0.8824(3) 0.0615(15) Uani 1 1 d .
O2 O 0.9355(8) 0.4170(6) 0.6521(3) 0.0669(17) Uani 1 1 d .
O3 O 0.4509(9) 0.1060(6) 0.8727(3) 0.0675(16) Uani 1 1 d .
O4 O 0.5262(9) 0.0184(7) 0.6169(4) 0.0817(19) Uani 1 1 d .
O5 O -0.0462(8) 0.0797(6) 0.6961(4) 0.0732(17) Uani 1 1 d .
O6 O 1.1822(9) 0.8003(7) 0.7408(4) 0.0781(18) Uani 1 1 d .
O7 O 1.2330(8) 0.6569(8) 0.9670(4) 0.085(2) Uani 1 1 d .
C1 C 0.4746(8) 0.5500(7) 0.7480(4) 0.0329(15) Uani 1 1 d .
C2 C 0.4195(8) 0.4308(7) 0.7941(4) 0.0322(15) Uani 1 1 d .
C3 C 0.5073(9) 0.4811(7) 0.8765(4) 0.0380(16) Uani 1 1 d .
H3 H 0.5091 0.4242 0.9180 0.046 Uiso 1 1 calc R
C4 C 0.5937(9) 0.6345(7) 0.8860(4) 0.0378(16) Uani 1 1 d .
C5 C 0.5751(8) 0.6796(7) 0.8054(4) 0.0367(16) Uani 1 1 d .
C6 C 0.6670(9) 0.8242(7) 0.7981(5) 0.0447(17) Uani 1 1 d .
H6 H 0.6664 0.8536 0.7469 0.054 Uiso 1 1 calc R
C7 C 0.7594(10) 0.9236(8) 0.8689(5) 0.051(2) Uani 1 1 d .
H7 H 0.8113 1.0198 0.8641 0.061 Uiso 1 1 calc R
C8 C 0.7739(10) 0.8802(9) 0.9450(5) 0.057(2) Uani 1 1 d .
H8 H 0.8330 0.9478 0.9909 0.068 Uiso 1 1 calc R
C9 C 0.7007(9) 0.7357(8) 0.9538(4) 0.0455(18) Uani 1 1 d .
H9 H 0.7226 0.7060 1.0046 0.055 Uiso 1 1 calc R
C10 C 0.4061(9) 0.5276(7) 0.6620(4) 0.0332(15) Uani 1 1 d .
C11 C 0.3868(10) 0.6364(7) 0.6153(4) 0.0421(17) Uani 1 1 d .
H11 H 0.4291 0.7327 0.6388 0.050 Uiso 1 1 calc R
C12 C 0.3045(10) 0.5999(8) 0.5339(4) 0.0489(19) Uani 1 1 d .
H12 H 0.2922 0.6716 0.5020 0.059 Uiso 1 1 calc R
C13 C 0.2407(10) 0.4573(8) 0.5002(4) 0.0481(18) Uani 1 1 d .
H13 H 0.1820 0.4298 0.4458 0.058 Uiso 1 1 calc R
C14 C 0.2670(9) 0.3563(7) 0.5503(4) 0.0395(16) Uani 1 1 d .
C15 C 0.8822(9) 0.3557(7) 0.8479(4) 0.0390(16) Uani 1 1 d .
C16 C 0.8565(9) 0.4334(7) 0.7059(4) 0.0390(16) Uani 1 1 d .
C17 C 0.4303(10) 0.1541(7) 0.8140(5) 0.0435(17) Uani 1 1 d .
C18 C 0.4683(11) 0.0993(8) 0.6532(5) 0.0488(18) Uani 1 1 d .
C19 C 0.1098(11) 0.1401(8) 0.7004(4) 0.0468(18) Uani 1 1 d .
C20 C 1.0814(10) 0.7800(8) 0.7882(5) 0.0476(18) Uani 1 1 d .
C21 C 1.1116(11) 0.6915(9) 0.9274(5) 0.054(2) Uani 1 1 d .

loop_
_atom_site_aniso_label
_atom_site_aniso_U_11
_atom_site_aniso_U_22
_atom_site_aniso_U_33
_atom_site_aniso_U_23
_atom_site_aniso_U_13
_atom_site_aniso_U_12
Ru1 0.0255(3) 0.0294(3) 0.0344(3) 0.0052(2) 0.0058(2) 0.0065(2)
Ru2 0.0297(3) 0.0255(3) 0.0424(3) 0.0042(2) 0.0055(2) 0.0036(2)
Ru3 0.0256(3) 0.0358(3) 0.0486(4) -0.0029(3) 0.0068(2) 0.0029(2)
Br1 0.0831(7) 0.0491(5) 0.0522(5) -0.0083(4) -0.0075(4) 0.0010(4)
N1 0.029(3) 0.030(3) 0.041(3) 0.005(2) 0.009(2) 0.003(2)
O1 0.063(4) 0.067(4) 0.065(4) 0.022(3) 0.007(3) 0.034(3)
O2 0.072(4) 0.097(5) 0.052(3) 0.026(3) 0.029(3) 0.043(4)
O3 0.089(4) 0.056(4) 0.060(4) 0.023(3) 0.008(3) 0.021(3)
O4 0.092(5) 0.075(4) 0.091(5) -0.011(4) 0.019(4) 0.053(4)
O5 0.034(3) 0.066(4) 0.108(5) 0.018(3) 0.011(3) -0.009(3)
O6 0.074(4) 0.090(5) 0.088(5) 0.034(4) 0.047(4) 0.028(4)
O7 0.055(4) 0.144(6) 0.067(4) 0.015(4) 0.008(3) 0.047(4)
C1 0.023(3) 0.033(4) 0.041(4) 0.006(3) 0.003(3) 0.006(3)
C2 0.022(3) 0.030(4) 0.044(4) 0.005(3) 0.012(3) 0.003(3)
C3 0.032(4) 0.040(4) 0.042(4) 0.005(3) 0.011(3) 0.006(3)
C4 0.020(3) 0.044(4) 0.049(4) -0.006(3) 0.011(3) 0.010(3)
C5 0.020(3) 0.034(4) 0.053(4) 0.000(3) 0.006(3) 0.006(3)
C6 0.032(4) 0.036(4) 0.062(5) 0.005(4) 0.002(3) 0.007(3)
C7 0.029(4) 0.035(4) 0.081(6) -0.010(4) 0.003(4) 0.004(3)
C8 0.035(4) 0.056(6) 0.068(6) -0.025(4) 0.008(4) 0.004(4)
C9 0.030(4) 0.051(5) 0.051(4) -0.011(4) 0.015(3) 0.003(3)
C10 0.027(3) 0.029(4) 0.044(4) 0.008(3) 0.009(3) 0.007(3)
C11 0.039(4) 0.034(4) 0.054(5) 0.010(3) 0.009(3) 0.009(3)
C12 0.050(5) 0.049(5) 0.052(5) 0.016(4) 0.006(4) 0.017(4)
C13 0.042(4) 0.059(5) 0.041(4) 0.015(4) 0.003(3) 0.010(4)
C14 0.034(4) 0.038(4) 0.042(4) 0.002(3) 0.007(3) 0.002(3)
C15 0.034(4) 0.041(4) 0.043(4) 0.008(3) 0.008(3) 0.009(3)
C16 0.036(4) 0.040(4) 0.046(4) 0.013(3) 0.009(3) 0.014(3)
C17 0.041(4) 0.035(4) 0.054(5) 0.011(4) 0.009(4) 0.008(3)
C18 0.049(5) 0.040(5) 0.057(5) 0.003(4) 0.006(4) 0.015(4)
C19 0.046(5) 0.038(4) 0.055(5) 0.008(3) 0.005(4) 0.008(4)
C20 0.038(4) 0.048(5) 0.056(5) 0.002(4) 0.010(4) 0.011(4)
C21 0.038(4) 0.068(6) 0.055(5) 0.000(4) 0.009(4) 0.012(4)

loop_
_atom_type_symbol
_atom_type_description
_atom_type_scat_dispersion_real
_atom_type_scat_dispersion_imag
_atom_type_scat_source
C C 0.0033 0.0016 'International Tables Vol C Tables 4.2.6.8 and 6.1.1.4'
H H 0.0000 0.0000 'International Tables Vol C Tables 4.2.6.8 and 6.1.1.4'
O O 0.0106 0.0060 'International Tables Vol C Tables 4.2.6.8 and 6.1.1.4'
N N 0.0061 0.0033 'International Tables Vol C Tables 4.2.6.8 and 6.1.1.4'
Br Br -0.2901 2.4595 'International Tables Vol C Tables 4.2.6.8 and 6.1.1.4'
Ru Ru -1.2594 0.8363 'International Tables Vol C Tables 4.2.6.8 and 6.1.1.4'

loop_
_geom_angle_atom_site_label_1
_geom_angle_atom_site_label_2
_geom_angle_atom_site_label_3
_geom_angle
C15 Ru1 C16 87.5(3)
C15 Ru1 C2 127.1(3)
C16 Ru1 C2 131.5(3)
C15 Ru1 C1 164.4(2)
C16 Ru1 C1 107.2(2)
C2 Ru1 C1 38.2(2)
C15 Ru1 C3 104.3(3)
C16 Ru1 C3 167.4(3)
C2 Ru1 C3 37.0(2)
C1 Ru1 C3 60.7(2)
C15 Ru1 Ru2 106.0(2)
C16 Ru1 Ru2 96.3(2)
C2 Ru1 Ru2 46.57(17)
C1 Ru1 Ru2 67.97(16)
C3 Ru1 Ru2 76.61(17)
C15 Ru1 Ru3 100.0(2)
C16 Ru1 Ru3 100.0(2)
C2 Ru1 Ru3 104.75(17)
C1 Ru1 Ru3 82.91(16)
C3 Ru1 Ru3 82.28(17)
Ru2 Ru1 Ru3 149.77(2)
C17 Ru2 C19 91.8(3)
C17 Ru2 C18 92.0(3)
C19 Ru2 C18 96.8(3)
C17 Ru2 C2 88.9(3)
C19 Ru2 C2 108.3(3)
C18 Ru2 C2 154.8(3)
C17 Ru2 N1 168.4(3)
C19 Ru2 N1 93.5(2)
C18 Ru2 N1 97.6(2)
C2 Ru2 N1 79.6(2)
C17 Ru2 Ru1 84.5(2)
C19 Ru2 Ru1 157.9(2)
C18 Ru2 Ru1 105.1(2)
C2 Ru2 Ru1 49.94(16)
N1 Ru2 Ru1 86.61(14)
C21 Ru3 C20 87.5(3)
C21 Ru3 C7 138.9(3)
C20 Ru3 C7 107.9(3)
C21 Ru3 C8 109.8(3)
C20 Ru3 C8 137.0(3)
C7 Ru3 C8 35.3(3)
C21 Ru3 C6 174.0(3)
C20 Ru3 C6 97.5(3)
C7 Ru3 C6 36.2(2)
C8 Ru3 C6 64.2(3)
C21 Ru3 C9 98.9(3)
C20 Ru3 C9 171.7(3)
C7 Ru3 C9 63.8(3)
C8 Ru3 C9 35.5(3)
C6 Ru3 C9 75.8(3)
C21 Ru3 C4 113.8(3)
C20 Ru3 C4 146.0(3)
C7 Ru3 C4 74.1(2)
C8 Ru3 C4 62.5(2)
C6 Ru3 C4 63.4(2)
C9 Ru3 C4 34.8(2)
C21 Ru3 C5 144.7(3)
C20 Ru3 C5 113.9(3)
C7 Ru3 C5 63.1(2)
C8 Ru3 C5 74.1(2)
C6 Ru3 C5 35.0(2)
C9 Ru3 C5 63.3(2)
C4 Ru3 C5 35.2(2)
C21 Ru3 Ru1 92.4(3)
C20 Ru3 Ru1 95.1(2)
C7 Ru3 Ru1 122.67(18)
C8 Ru3 Ru1 122.0(2)
C6 Ru3 Ru1 90.47(17)
C9 Ru3 Ru1 90.06(18)
C4 Ru3 Ru1 59.51(15)
C5 Ru3 Ru1 59.57(15)
C14 N1 C10 116.3(5)
C14 N1 Ru2 131.7(4)
C10 N1 Ru2 111.9(4)
C10 C1 C2 118.9(6)
C10 C1 C5 132.1(6)
C2 C1 C5 108.4(5)
C10 C1 Ru1 116.4(4)
C2 C1 Ru1 65.7(3)
C5 C1 Ru1 88.2(4)
C3 C2 C1 107.3(6)
C3 C2 Ru2 132.8(5)
C1 C2 Ru2 109.0(4)
C3 C2 Ru1 77.1(4)
C1 C2 Ru1 76.0(3)
Ru2 C2 Ru1 83.5(2)
C2 C3 C4 109.3(6)
C2 C3 Ru1 65.9(3)
C4 C3 Ru1 88.2(4)
C2 C3 H3 125.3
C4 C3 H3 125.3
Ru1 C3 H3 112.4
C9 C4 C3 132.4(7)
C9 C4 C5 119.2(7)
C3 C4 C5 108.0(6)
C9 C4 Ru3 68.5(4)
C3 C4 Ru3 125.3(4)
C5 C4 Ru3 72.5(3)
C6 C5 C1 135.0(6)
C6 C5 C4 118.4(6)
C1 C5 C4 106.3(6)
C6 C5 Ru3 67.9(4)
C1 C5 Ru3 125.4(4)
C4 C5 Ru3 72.3(3)
C7 C6 C5 119.8(7)
C7 C6 Ru3 70.9(4)
C5 C6 Ru3 77.1(4)
C7 C6 H6 120.1
C5 C6 H6 120.1
Ru3 C6 H6 123.2
C8 C7 C6 121.1(7)
C8 C7 Ru3 73.2(4)
C6 C7 Ru3 72.9(4)
C8 C7 H7 119.4
C6 C7 H7 119.4
Ru3 C7 H7 126.3
C7 C8 C9 120.6(7)
C7 C8 Ru3 71.5(4)
C9 C8 Ru3 72.9(4)
C7 C8 H8 119.7
C9 C8 H8 119.7
Ru3 C8 H8 128.2
C8 C9 C4 120.4(7)
C8 C9 Ru3 71.7(4)
C4 C9 Ru3 76.7(4)
C8 C9 H9 119.8
C4 C9 H9 119.8
Ru3 C9 H9 123.2
N1 C10 C11 121.4(6)
N1 C10 C1 113.5(5)
C11 C10 C1 124.9(6)
C12 C11 C10 119.4(7)
C12 C11 H11 120.3
C10 C11 H11 120.3
C13 C12 C11 119.7(6)
C13 C12 H12 120.2
C11 C12 H12 120.2
C12 C13 C14 117.4(7)
C12 C13 H13 121.3
C14 C13 H13 121.3
N1 C14 C13 125.9(7)
N1 C14 Br1 118.5(5)
C13 C14 Br1 115.6(5)
O1 C15 Ru1 178.9(7)
O2 C16 Ru1 177.4(7)
O3 C17 Ru2 175.4(6)
O4 C18 Ru2 176.6(7)
O5 C19 Ru2 173.5(7)
O6 C20 Ru3 179.5(7)
O7 C21 Ru3 179.9(9)

loop_
_geom_bond_atom_site_label_1
_geom_bond_atom_site_label_2
_geom_bond_distance
Ru1 C15 1.848(7)
Ru1 C16 1.855(7)
Ru1 C2 2.147(6)
Ru1 C1 2.285(6)
Ru1 C3 2.293(6)
Ru1 Ru2 2.7874(7)
Ru1 Ru3 2.9014(8)
Ru2 C17 1.876(7)
Ru2 C19 1.929(8)
Ru2 C18 1.952(8)
Ru2 C2 2.037(6)
Ru2 N1 2.204(5)
Ru3 C21 1.850(8)
Ru3 C20 1.857(8)
Ru3 C7 2.264(7)
Ru3 C8 2.286(7)
Ru3 C6 2.290(6)
Ru3 C9 2.301(6)
Ru3 C4 2.407(6)
Ru3 C5 2.410(6)
Br1 C14 1.895(7)
N1 C14 1.322(8)
N1 C10 1.378(8)
O1 C15 1.159(7)
O2 C16 1.148(7)
O3 C17 1.136(8)
O4 C18 1.134(8)
O5 C19 1.119(8)
O6 C20 1.149(8)
O7 C21 1.153(8)
C1 C10 1.430(9)
C1 C2 1.458(8)
C1 C5 1.458(9)
C2 C3 1.414(9)
C3 C4 1.442(9)
C3 H3 0.9300
C4 C9 1.410(9)
C4 C5 1.459(9)
C5 C6 1.417(9)
C6 C7 1.413(10)
C6 H6 0.9300
C7 C8 1.380(10)
C7 H7 0.9300
C8 C9 1.397(10)
C8 H8 0.9300
C9 H9 0.9300
C10 C11 1.393(8)
C11 C12 1.378(9)
C11 H11 0.9300
C12 C13 1.372(10)
C12 H12 0.9300
C13 C14 1.377(9)
C13 H13 0.9300

loop_
_geom_torsion_atom_site_label_1
_geom_torsion_atom_site_label_2
_geom_torsion_atom_site_label_3
_geom_torsion_atom_site_label_4
_geom_torsion
C15 Ru1 Ru2 C17 33.2(3)
C16 Ru1 Ru2 C17 122.4(3)
C2 Ru1 Ru2 C17 -93.2(3)
C1 Ru1 Ru2 C17 -131.6(3)
C3 Ru1 Ru2 C17 -68.1(3)
Ru3 Ru1 Ru2 C17 -115.0(2)
C15 Ru1 Ru2 C19 114.6(6)
C16 Ru1 Ru2 C19 -156.2(6)
C2 Ru1 Ru2 C19 -11.8(6)
C1 Ru1 Ru2 C19 -50.2(6)
C3 Ru1 Ru2 C19 13.3(6)
Ru3 Ru1 Ru2 C19 -33.7(6)
C15 Ru1 Ru2 C18 -57.4(3)
C16 Ru1 Ru2 C18 31.8(3)
C2 Ru1 Ru2 C18 176.2(3)
C1 Ru1 Ru2 C18 137.8(3)
C3 Ru1 Ru2 C18 -158.7(3)
Ru3 Ru1 Ru2 C18 154.4(2)
C15 Ru1 Ru2 C2 126.4(3)
C16 Ru1 Ru2 C2 -144.4(3)
C1 Ru1 Ru2 C2 -38.4(3)
C3 Ru1 Ru2 C2 25.1(3)
Ru3 Ru1 Ru2 C2 -21.9(2)
C15 Ru1 Ru2 N1 -154.4(2)
C16 Ru1 Ru2 N1 -65.1(2)
C2 Ru1 Ru2 N1 79.3(3)
C1 Ru1 Ru2 N1 40.9(2)
C3 Ru1 Ru2 N1 104.3(2)
Ru3 Ru1 Ru2 N1 57.40(14)
C15 Ru1 Ru3 C21 2.5(3)
C16 Ru1 Ru3 C21 -86.7(3)
C2 Ru1 Ru3 C21 135.4(3)
C1 Ru1 Ru3 C21 167.1(3)
C3 Ru1 Ru3 C21 105.8(3)
Ru2 Ru1 Ru3 C21 151.6(2)
C15 Ru1 Ru3 C20 90.2(3)
C16 Ru1 Ru3 C20 1.0(3)
C2 Ru1 Ru3 C20 -136.9(3)
C1 Ru1 Ru3 C20 -105.3(3)
C3 Ru1 Ru3 C20 -166.5(3)
Ru2 Ru1 Ru3 C20 -120.7(2)
C15 Ru1 Ru3 C7 -154.7(3)
C16 Ru1 Ru3 C7 116.0(3)
C2 Ru1 Ru3 C7 -21.9(3)
C1 Ru1 Ru3 C7 9.8(3)
C3 Ru1 Ru3 C7 -51.5(3)
Ru2 Ru1 Ru3 C7 -5.6(3)
C15 Ru1 Ru3 C8 -112.7(3)
C16 Ru1 Ru3 C8 158.1(3)
C2 Ru1 Ru3 C8 20.2(3)
C1 Ru1 Ru3 C8 51.8(3)
C3 Ru1 Ru3 C8 -9.4(3)
Ru2 Ru1 Ru3 C8 36.4(3)
C15 Ru1 Ru3 C6 -172.2(3)
C16 Ru1 Ru3 C6 98.6(3)
C2 Ru1 Ru3 C6 -39.3(3)
C1 Ru1 Ru3 C6 -7.7(2)
C3 Ru1 Ru3 C6 -68.9(2)
Ru2 Ru1 Ru3 C6 -23.09(19)
C15 Ru1 Ru3 C9 -96.3(3)
C16 Ru1 Ru3 C9 174.4(3)
C2 Ru1 Ru3 C9 36.5(3)
C1 Ru1 Ru3 C9 68.2(2)
C3 Ru1 Ru3 C9 6.9(2)
Ru2 Ru1 Ru3 C9 52.7(2)
C15 Ru1 Ru3 C4 -113.8(3)
C16 Ru1 Ru3 C4 157.0(3)
C2 Ru1 Ru3 C4 19.1(3)
C1 Ru1 Ru3 C4 50.7(2)
C3 Ru1 Ru3 C4 -10.5(3)
Ru2 Ru1 Ru3 C4 35.3(2)
C15 Ru1 Ru3 C5 -154.9(3)
C16 Ru1 Ru3 C5 115.8(3)
C2 Ru1 Ru3 C5 -22.1(3)
C1 Ru1 Ru3 C5 9.6(2)
C3 Ru1 Ru3 C5 -51.7(2)
Ru2 Ru1 Ru3 C5 -5.84(19)
C17 Ru2 N1 C14 -171.1(11)
C19 Ru2 N1 C14 -53.8(6)
C18 Ru2 N1 C14 43.5(6)
C2 Ru2 N1 C14 -161.9(6)
Ru1 Ru2 N1 C14 148.3(6)
C17 Ru2 N1 C10 4.1(14)
C19 Ru2 N1 C10 121.4(4)
C18 Ru2 N1 C10 -141.3(4)
C2 Ru2 N1 C10 13.4(4)
Ru1 Ru2 N1 C10 -36.5(4)
C15 Ru1 C1 C10 -134.7(9)
C16 Ru1 C1 C10 25.1(5)
C2 Ru1 C1 C10 -111.6(6)
C3 Ru1 C1 C10 -151.4(5)
Ru2 Ru1 C1 C10 -64.8(4)
Ru3 Ru1 C1 C10 123.5(5)
C15 Ru1 C1 C2 -23.1(11)
C16 Ru1 C1 C2 136.7(4)
C3 Ru1 C1 C2 -39.8(4)
Ru2 Ru1 C1 C2 46.8(3)
Ru3 Ru1 C1 C2 -124.9(4)
C15 Ru1 C1 C5 88.0(10)
C16 Ru1 C1 C5 -112.1(4)
C2 Ru1 C1 C5 111.2(5)
C3 Ru1 C1 C5 71.4(4)
Ru2 Ru1 C1 C5 158.0(4)
Ru3 Ru1 C1 C5 -13.7(3)
C10 C1 C2 C3 179.4(5)
C5 C1 C2 C3 -7.8(7)
Ru1 C1 C2 C3 71.5(4)
C10 C1 C2 Ru2 30.1(6)
C5 C1 C2 Ru2 -157.2(4)
Ru1 C1 C2 Ru2 -77.9(3)
C10 C1 C2 Ru1 108.0(5)
C5 C1 C2 Ru1 -79.3(4)
C17 Ru2 C2 C3 18.1(6)
C19 Ru2 C2 C3 109.6(6)
C18 Ru2 C2 C3 -74.3(9)
N1 Ru2 C2 C3 -160.1(6)
Ru1 Ru2 C2 C3 -65.7(5)
C17 Ru2 C2 C1 156.5(4)
C19 Ru2 C2 C1 -111.9(4)
C18 Ru2 C2 C1 64.2(8)
N1 Ru2 C2 C1 -21.6(4)
Ru1 Ru2 C2 C1 72.7(4)
C17 Ru2 C2 Ru1 83.8(3)
C19 Ru2 C2 Ru1 175.4(2)
C18 Ru2 C2 Ru1 -8.6(7)
N1 Ru2 C2 Ru1 -94.4(2)
C15 Ru1 C2 C3 60.6(5)
C16 Ru1 C2 C3 -172.7(4)
C1 Ru1 C2 C3 -111.8(5)
Ru2 Ru1 C2 C3 136.7(4)
Ru3 Ru1 C2 C3 -54.5(4)
C15 Ru1 C2 C1 172.4(4)
C16 Ru1 C2 C1 -60.9(5)
C3 Ru1 C2 C1 111.8(5)
Ru2 Ru1 C2 C1 -111.5(4)
Ru3 Ru1 C2 C1 57.3(4)
C15 Ru1 C2 Ru2 -76.1(3)
C16 Ru1 C2 Ru2 50.6(4)
C1 Ru1 C2 Ru2 111.5(4)
C3 Ru1 C2 Ru2 -136.7(4)
Ru3 Ru1 C2 Ru2 168.82(12)
C1 C2 C3 C4 8.1(7)
Ru2 C2 C3 C4 147.1(5)
Ru1 C2 C3 C4 78.8(4)
C1 C2 C3 Ru1 -70.7(4)
Ru2 C2 C3 Ru1 68.3(5)
C15 Ru1 C3 C2 -134.2(4)
C16 Ru1 C3 C2 25.9(14)
C1 Ru1 C3 C2 41.2(4)
Ru2 Ru1 C3 C2 -30.8(3)
Ru3 Ru1 C3 C2 127.4(4)
C15 Ru1 C3 C4 113.7(4)
C16 Ru1 C3 C4 -86.3(13)
C2 Ru1 C3 C4 -112.1(5)
C1 Ru1 C3 C4 -70.9(4)
Ru2 Ru1 C3 C4 -142.9(4)
Ru3 Ru1 C3 C4 15.3(4)
C2 C3 C4 C9 -178.5(6)
Ru1 C3 C4 C9 -114.9(7)
C2 C3 C4 C5 -5.4(7)
Ru1 C3 C4 C5 58.3(4)
C2 C3 C4 Ru3 -86.3(6)
Ru1 C3 C4 Ru3 -22.7(5)
C21 Ru3 C4 C9 70.2(5)
C20 Ru3 C4 C9 -165.3(5)
C7 Ru3 C4 C9 -66.7(5)
C8 Ru3 C4 C9 -30.7(4)
C6 Ru3 C4 C9 -104.0(5)
C5 Ru3 C4 C9 -132.4(6)
Ru1 Ru3 C4 C9 148.2(5)
C21 Ru3 C4 C3 -57.4(6)
C20 Ru3 C4 C3 67.1(8)
C7 Ru3 C4 C3 165.7(6)
C8 Ru3 C4 C3 -158.2(7)
C6 Ru3 C4 C3 128.5(6)
C9 Ru3 C4 C3 -127.6(8)
C5 Ru3 C4 C3 100.0(7)
Ru1 Ru3 C4 C3 20.7(5)
C21 Ru3 C4 C5 -157.4(4)
C20 Ru3 C4 C5 -32.9(6)
C7 Ru3 C4 C5 65.7(4)
C8 Ru3 C4 C5 101.8(4)
C6 Ru3 C4 C5 28.5(4)
C9 Ru3 C4 C5 132.4(6)
Ru1 Ru3 C4 C5 -79.3(3)
C10 C1 C5 C6 -11.2(12)
C2 C1 C5 C6 177.4(7)
Ru1 C1 C5 C6 113.7(7)
C10 C1 C5 C4 175.9(6)
C2 C1 C5 C4 4.5(6)
Ru1 C1 C5 C4 -59.2(4)
C10 C1 C5 Ru3 -104.5(7)
C2 C1 C5 Ru3 84.1(6)
Ru1 C1 C5 Ru3 20.4(5)
C9 C4 C5 C6 0.4(9)
C3 C4 C5 C6 -173.8(6)
Ru3 C4 C5 C6 -51.5(5)
C9 C4 C5 C1 174.6(5)
C3 C4 C5 C1 0.4(6)
Ru3 C4 C5 C1 122.7(4)
C9 C4 C5 Ru3 51.9(5)
C3 C4 C5 Ru3 -122.3(5)
C21 Ru3 C5 C6 169.6(5)
C20 Ru3 C5 C6 -67.4(5)
C7 Ru3 C5 C6 31.3(4)
C8 Ru3 C5 C6 67.5(5)
C9 Ru3 C5 C6 103.9(5)
C4 Ru3 C5 C6 132.0(6)
Ru1 Ru3 C5 C6 -148.9(5)
C21 Ru3 C5 C1 -60.1(8)
C20 Ru3 C5 C1 62.9(6)
C7 Ru3 C5 C1 161.6(6)
C8 Ru3 C5 C1 -162.2(6)
C6 Ru3 C5 C1 130.3(8)
C9 Ru3 C5 C1 -125.8(6)
C4 Ru3 C5 C1 -97.7(6)
Ru1 Ru3 C5 C1 -18.5(5)
C21 Ru3 C5 C4 37.6(6)
C20 Ru3 C5 C4 160.6(4)
C7 Ru3 C5 C4 -100.7(4)
C8 Ru3 C5 C4 -64.5(4)
C6 Ru3 C5 C4 -132.0(6)
C9 Ru3 C5 C4 -28.1(4)
Ru1 Ru3 C5 C4 79.1(3)
C1 C5 C6 C7 -177.4(6)
C4 C5 C6 C7 -5.3(9)
Ru3 C5 C6 C7 -58.9(5)
C1 C5 C6 Ru3 -118.6(7)
C4 C5 C6 Ru3 53.6(5)
C21 Ru3 C6 C7 37(3)
C20 Ru3 C6 C7 -110.2(5)
C8 Ru3 C6 C7 28.9(4)
C9 Ru3 C6 C7 64.7(5)
C4 Ru3 C6 C7 99.5(5)
C5 Ru3 C6 C7 128.2(7)
Ru1 Ru3 C6 C7 154.7(4)
C21 Ru3 C6 C5 -92(3)
C20 Ru3 C6 C5 121.7(4)
C7 Ru3 C6 C5 -128.2(7)
C8 Ru3 C6 C5 -99.3(5)
C9 Ru3 C6 C5 -63.5(4)
C4 Ru3 C6 C5 -28.7(4)
Ru1 Ru3 C6 C5 26.5(4)
C5 C6 C7 C8 4.5(10)
Ru3 C6 C7 C8 -57.4(6)
C5 C6 C7 Ru3 62.0(6)
C21 Ru3 C7 C8 -43.5(7)
C20 Ru3 C7 C8 -150.9(5)
C6 Ru3 C7 C8 131.1(7)
C9 Ru3 C7 C8 28.9(4)
C4 Ru3 C7 C8 64.6(4)
C5 Ru3 C7 C8 100.8(5)
Ru1 Ru3 C7 C8 100.6(4)
C21 Ru3 C7 C6 -174.6(5)
C20 Ru3 C7 C6 78.0(5)
C8 Ru3 C7 C6 -131.1(7)
C9 Ru3 C7 C6 -102.2(5)
C4 Ru3 C7 C6 -66.5(4)
C5 Ru3 C7 C6 -30.4(4)
Ru1 Ru3 C7 C6 -30.6(5)
C6 C7 C8 C9 1.3(11)
Ru3 C7 C8 C9 -56.0(6)
C6 C7 C8 Ru3 57.3(6)
C21 Ru3 C8 C7 151.3(5)
C20 Ru3 C8 C7 42.7(6)
C6 Ru3 C8 C7 -29.6(4)
C9 Ru3 C8 C7 -131.7(7)
C4 Ru3 C8 C7 -101.6(5)
C5 Ru3 C8 C7 -65.6(4)
Ru1 Ru3 C8 C7 -102.7(4)
C21 Ru3 C8 C9 -77.1(5)
C20 Ru3 C8 C9 174.4(5)
C7 Ru3 C8 C9 131.7(7)
C6 Ru3 C8 C9 102.1(5)
C4 Ru3 C8 C9 30.1(4)
C5 Ru3 C8 C9 66.1(4)
Ru1 Ru3 C8 C9 29.0(5)
C7 C8 C9 C4 -6.3(10)
Ru3 C8 C9 C4 -61.7(6)
C7 C8 C9 Ru3 55.3(6)
C3 C4 C9 C8 177.9(6)
C5 C4 C9 C8 5.4(9)
Ru3 C4 C9 C8 59.2(6)
C3 C4 C9 Ru3 118.8(7)
C5 C4 C9 Ru3 -53.7(5)
C21 Ru3 C9 C8 111.9(5)
C20 Ru3 C9 C8 -27(2)
C7 Ru3 C9 C8 -28.8(4)
C6 Ru3 C9 C8 -65.2(5)
C4 Ru3 C9 C8 -128.7(7)
C5 Ru3 C9 C8 -100.3(5)
Ru1 Ru3 C9 C8 -155.7(4)
C21 Ru3 C9 C4 -119.4(5)
C20 Ru3 C9 C4 101(2)
C7 Ru3 C9 C4 100.0(5)
C8 Ru3 C9 C4 128.7(7)
C6 Ru3 C9 C4 63.5(4)
C5 Ru3 C9 C4 28.5(4)
Ru1 Ru3 C9 C4 -27.0(4)
C14 N1 C10 C11 -0.9(9)
Ru2 N1 C10 C11 -176.9(5)
C14 N1 C10 C1 175.0(5)
Ru2 N1 C10 C1 -1.0(6)
C2 C1 C10 N1 -19.2(8)
C5 C1 C10 N1 170.1(6)
Ru1 C1 C10 N1 56.4(6)
C2 C1 C10 C11 156.5(6)
C5 C1 C10 C11 -14.2(11)
Ru1 C1 C10 C11 -128.0(6)
N1 C10 C11 C12 0.4(9)
C1 C10 C11 C12 -174.9(6)
C10 C11 C12 C13 0.8(10)
C11 C12 C13 C14 -1.5(10)
C10 N1 C14 C13 0.1(9)
Ru2 N1 C14 C13 175.1(5)
C10 N1 C14 Br1 -179.0(4)
Ru2 N1 C14 Br1 -4.0(8)
C12 C13 C14 N1 1.1(11)
C12 C13 C14 Br1 -179.8(5)
C16 Ru1 C15 O1 -76(33)
C2 Ru1 C15 O1 67(33)
C1 Ru1 C15 O1 84(33)
C3 Ru1 C15 O1 99(33)
Ru2 Ru1 C15 O1 20(33)
Ru3 Ru1 C15 O1 -176(100)
C15 Ru1 C16 O2 72(13)
C2 Ru1 C16 O2 -68(13)
C1 Ru1 C16 O2 -102(13)
C3 Ru1 C16 O2 -88(13)
Ru2 Ru1 C16 O2 -33(13)
Ru3 Ru1 C16 O2 172(13)
C19 Ru2 C17 O3 -63(8)
C18 Ru2 C17 O3 -160(8)
C2 Ru2 C17 O3 45(8)
N1 Ru2 C17 O3 54(9)
Ru1 Ru2 C17 O3 95(8)
C17 Ru2 C18 O4 -52(12)
C19 Ru2 C18 O4 -144(12)
C2 Ru2 C18 O4 40(12)
N1 Ru2 C18 O4 122(12)
Ru1 Ru2 C18 O4 33(12)
C17 Ru2 C19 O5 19(6)
C18 Ru2 C19 O5 112(6)
C2 Ru2 C19 O5 -70(6)
N1 Ru2 C19 O5 -150(6)
Ru1 Ru2 C19 O5 -61(6)
C21 Ru3 C20 O6 147(76)
C7 Ru3 C20 O6 -72(76)
C8 Ru3 C20 O6 -96(76)
C6 Ru3 C20 O6 -36(76)
C9 Ru3 C20 O6 -73(76)
C4 Ru3 C20 O6 16(76)
C5 Ru3 C20 O6 -4(76)
Ru1 Ru3 C20 O6 55(76)
C20 Ru3 C21 O7 -130(100)
C7 Ru3 C21 O7 115(100)
C8 Ru3 C21 O7 90(100)
C6 Ru3 C21 O7 83(100)
C9 Ru3 C21 O7 55(100)
C4 Ru3 C21 O7 22(100)
C5 Ru3 C21 O7 -1(100)
Ru1 Ru3 C21 O7 -35(100)
